data_2223828
loop_
_publ_author_name
'Yang, Hong-Jun'
'Dang, Yan-Qiu'

_publ_section_title
Dibutyl[<i>N</i>-(5-chloro-2-oxidobenzylidene)-<small>L</small>-isoleucinato-\k^3^<i>O</i>,<i>N</i>,<i>O</i>']tin(IV)
_journal_coeditor_code HG2563
_journal_issue 11
_journal_name_full 'Acta Crystallographica Section E'
_journal_page_first m1304
_journal_paper_doi 10.1107/S1600536809039245
_journal_volume 65
_journal_year 2009
_chemical_formula_iupac '[Sn (C4 H9)2 (C13 H14 Cl N O3)]'
_chemical_formula_moiety 'C21 H32 Cl N O3 Sn'
_chemical_formula_sum 'C21 H32 Cl N O3 Sn'
_chemical_formula_weight 500.62
_chemical_name_systematic
;
Dibutyl[<i>N</i>-(5-chloro-2-oxidobenzylidene)-L-isoleucinato-
\k^3^<i>O</i>,<i>N</i>,<i>O</i>']tin(IV)
;
_space_group_IT_number 19
_symmetry_cell_setting orthorhombic
_symmetry_space_group_name_Hall 'P 2ac 2ab'
_symmetry_space_group_name_H-M 'P 21 21 21'
_atom_sites_solution_hydrogens geom
_atom_sites_solution_primary direct
_atom_sites_solution_secondary difmap
_audit_creation_method SHELXL-97
_cell_angle_alpha 90.00
_cell_angle_beta 90.00
_cell_angle_gamma 90.00
_cell_formula_units_Z 4
_cell_length_a 10.0545(14)
_cell_length_b 14.497(2)
_cell_length_c 15.953(2)
_cell_measurement_reflns_used 5601
_cell_measurement_temperature 295(2)
_cell_measurement_theta_max 23.05
_cell_measurement_theta_min 2.40
_cell_volume 2325.3(5)
_computing_cell_refinement 'SAINT (Bruker, 2002)'
_computing_data_collection 'SMART (Bruker, 2002)'
_computing_data_reduction 'SAINT (Bruker, 2002)'
_computing_molecular_graphics 'ORTEP-3 for Windows (Farrugia, 1997)'
_computing_publication_material 'SHELXL97 (Sheldrick, 2008)'
_computing_structure_refinement 'SHELXL97 (Sheldrick, 2008)'
_computing_structure_solution 'SHELXS97 (Sheldrick, 2008)'
_diffrn_ambient_temperature 295(2)
_diffrn_measured_fraction_theta_full 1.000
_diffrn_measured_fraction_theta_max 1.000
_diffrn_measurement_device_type 'Bruker SMART APEX area-detector'
_diffrn_measurement_method '\f and \w'
_diffrn_radiation_monochromator graphite
_diffrn_radiation_source 'fine-focus sealed tube'
_diffrn_radiation_type MoK\a
_diffrn_radiation_wavelength 0.71073
_diffrn_reflns_av_R_equivalents 0.0364
_diffrn_reflns_av_sigmaI/netI 0.0335
_diffrn_reflns_limit_h_max 12
_diffrn_reflns_limit_h_min -12
_diffrn_reflns_limit_k_max 17
_diffrn_reflns_limit_k_min -17
_diffrn_reflns_limit_l_max 19
_diffrn_reflns_limit_l_min -19
_diffrn_reflns_number 18112
_diffrn_reflns_theta_full 26.00
_diffrn_reflns_theta_max 26.00
_diffrn_reflns_theta_min 1.90
_diffrn_standards_decay_% 0
_diffrn_standards_interval_count 0
_diffrn_standards_interval_time 0
_diffrn_standards_number 0
_exptl_absorpt_coefficient_mu 1.233
_exptl_absorpt_correction_T_max 0.9078
_exptl_absorpt_correction_T_min 0.6722
_exptl_absorpt_correction_type multi-scan
_exptl_absorpt_process_details '(SADABS; Bruker, 2002)'
_exptl_crystal_colour yellow
_exptl_crystal_density_diffrn 1.430
_exptl_crystal_density_method 'not measured'
_exptl_crystal_description block
_exptl_crystal_F_000 1024
_exptl_crystal_size_max 0.35
_exptl_crystal_size_mid 0.22
_exptl_crystal_size_min 0.08
_refine_diff_density_max 0.508
_refine_diff_density_min -0.544
_refine_ls_abs_structure_details 'Flack  (1983), 1978 Friedel pairs'
_refine_ls_abs_structure_Flack 0.00(4)
_refine_ls_extinction_method none
_refine_ls_goodness_of_fit_ref 1.045
_refine_ls_hydrogen_treatment constr
_refine_ls_matrix_type full
_refine_ls_number_parameters 257
_refine_ls_number_reflns 4574
_refine_ls_number_restraints 40
_refine_ls_restrained_S_all 1.061
_refine_ls_R_factor_all 0.0497
_refine_ls_R_factor_gt 0.0403
_refine_ls_shift/su_max 0.001
_refine_ls_shift/su_mean 0.000
_refine_ls_structure_factor_coef Fsqd
_refine_ls_weighting_details 'calc w=1/[\s^2^(Fo^2^)+(0.0474P)^2^+0.7356P] where P=(Fo^2^+2Fc^2^)/3'
_refine_ls_weighting_scheme calc
_refine_ls_wR_factor_gt 0.0915
_refine_ls_wR_factor_ref 0.0969
_reflns_number_gt 3846
_reflns_number_total 4574
_reflns_threshold_expression I>2\s(I)
_cod_data_source_file hg2563.cif
_cod_data_source_block I
_cod_database_code 2223828
_cod_database_fobs_code 2223828

loop_
_symmetry_equiv_pos_as_xyz
'x, y, z'
'-x+1/2, -y, z+1/2'
'-x, y+1/2, -z+1/2'
'x+1/2, -y+1/2, -z'

loop_
_atom_site_type_symbol
_atom_site_label
_atom_site_fract_x
_atom_site_fract_y
_atom_site_fract_z
_atom_site_U_iso_or_equiv
_atom_site_adp_type
_atom_site_calc_flag
_atom_site_refinement_flags
_atom_site_occupancy
_atom_site_disorder_assembly
_atom_site_disorder_group
Sn Sn1 0.57193(3) 1.00258(2) 0.124910(18) 0.06021(12) Uani d . 1 . .
Cl Cl1 1.19119(17) 0.83857(14) 0.33475(12) 0.1064(6) Uani d . 1 . .
N N1 0.6662(4) 0.8684(2) 0.1157(2) 0.0487(8) Uani d . 1 A .
O O1 0.7029(4) 1.0206(2) 0.2248(2) 0.0767(10) Uani d . 1 A .
O O2 0.4697(4) 0.9344(2) 0.0257(2) 0.0687(10) Uani d . 1 A .
O O3 0.4602(5) 0.8138(3) -0.0595(2) 0.0863(12) Uani d . 1 . .
C C1 0.8139(5) 0.9793(3) 0.2452(3) 0.0593(12) Uani d . 1 . .
C C2 0.8952(5) 1.0175(4) 0.3079(3) 0.0662(14) Uani d . 1 A .
H H2 0.8713 1.0736 0.3320 0.079 Uiso calc R 1 . .
C C3 1.0080(5) 0.9745(4) 0.3343(3) 0.0731(16) Uani d . 1 . .
H H3 1.0598 1.0009 0.3762 0.088 Uiso calc R 1 A .
C C4 1.0458(5) 0.8911(4) 0.2988(3) 0.0634(13) Uani d . 1 A .
C C5 0.9727(5) 0.8519(4) 0.2370(3) 0.0621(12) Uani d . 1 . .
H H5 1.0000 0.7967 0.2128 0.075 Uiso calc R 1 A .
C C6 0.8562(5) 0.8947(3) 0.2100(3) 0.0514(11) Uani d . 1 A .
C C7 0.7776(5) 0.8442(3) 0.1488(3) 0.0501(11) Uani d . 1 . .
H H7 0.8119 0.7877 0.1314 0.060 Uiso calc R 1 A .
C C8 0.6029(5) 0.8014(3) 0.0581(3) 0.0531(11) Uani d . 1 . .
H H8 0.6717 0.7745 0.0220 0.064 Uiso calc R 1 A .
C C9 0.5027(5) 0.8536(4) 0.0029(3) 0.0633(13) Uani d . 1 A .
C C10 0.5359(5) 0.7231(3) 0.1087(3) 0.0559(11) Uani d . 1 A .
H H10 0.6024 0.7005 0.1487 0.067 Uiso calc R 1 . .
C C11 0.4186(6) 0.7574(4) 0.1604(4) 0.0824(16) Uani d . 1 . .
H H11A 0.3504 0.7800 0.1236 0.124 Uiso calc R 1 A .
H H11B 0.4475 0.8062 0.1968 0.124 Uiso calc R 1 . .
H H11C 0.3838 0.7075 0.1935 0.124 Uiso calc R 1 . .
C C12 0.4958(6) 0.6414(4) 0.0554(4) 0.0749(16) Uani d . 1 . .
H H12A 0.4561 0.5951 0.0915 0.090 Uiso calc R 1 A .
H H12B 0.4279 0.6614 0.0162 0.090 Uiso calc R 1 . .
C C13 0.6054(9) 0.5975(5) 0.0073(5) 0.127(3) Uani d U 1 A .
H H13A 0.6356 0.6391 -0.0356 0.191 Uiso calc R 1 . .
H H13B 0.5737 0.5417 -0.0182 0.191 Uiso calc R 1 . .
H H13C 0.6777 0.5835 0.0444 0.191 Uiso calc R 1 . .
C C14 0.4069(6) 1.0251(5) 0.2030(5) 0.109(2) Uani d PD 0.650(10) A 1
H H14A 0.3707 0.9668 0.2222 0.131 Uiso calc PR 0.650(10) A 1
H H14B 0.4324 1.0614 0.2515 0.131 Uiso calc PR 0.650(10) A 1
C C15 0.3044(11) 1.0769(11) 0.1505(7) 0.129(4) Uani d PD 0.650(10) A 1
H H15A 0.3501 1.1236 0.1180 0.154 Uiso calc PR 0.650(10) A 1
H H15B 0.2643 1.0339 0.1113 0.154 Uiso calc PR 0.650(10) A 1
C C16 0.1960(11) 1.1223(10) 0.1995(8) 0.121(4) Uani d PD 0.650(10) A 1
H H16A 0.2284 1.1804 0.2215 0.145 Uiso calc PR 0.650(10) A 1
H H16B 0.1725 1.0834 0.2467 0.145 Uiso calc PR 0.650(10) A 1
C C17 0.0742(12) 1.1397(14) 0.1476(10) 0.127(5) Uani d PD 0.650(10) A 1
H H17A 0.0058 1.1657 0.1823 0.191 Uiso calc PR 0.650(10) A 1
H H17B 0.0435 1.0826 0.1240 0.191 Uiso calc PR 0.650(10) A 1
H H17C 0.0954 1.1820 0.1032 0.191 Uiso calc PR 0.650(10) A 1
C C14' 0.4069(6) 1.0251(5) 0.2030(5) 0.109(2) Uani d PDU 0.350(10) A 2
H H14C 0.4107 0.9760 0.2443 0.131 Uiso calc PR 0.350(10) A 2
H H14D 0.4273 1.0814 0.2331 0.131 Uiso calc PR 0.350(10) A 2
C C15' 0.2619(12) 1.0331(14) 0.1803(17) 0.129(4) Uani d PDU 0.350(10) A 2
H H15C 0.2061 1.0219 0.2289 0.154 Uiso calc PR 0.350(10) A 2
H H15D 0.2386 0.9893 0.1368 0.154 Uiso calc PR 0.350(10) A 2
C C16' 0.2453(19) 1.1319(14) 0.1492(18) 0.121(4) Uani d PDU 0.350(10) A 2
H H16C 0.2594 1.1742 0.1954 0.145 Uiso calc PR 0.350(10) A 2
H H16D 0.3121 1.1446 0.1068 0.145 Uiso calc PR 0.350(10) A 2
C C17' 0.108(2) 1.148(2) 0.112(2) 0.127(5) Uani d PDU 0.350(10) A 2
H H17D 0.0937 1.2130 0.1052 0.191 Uiso calc PR 0.350(10) A 2
H H17E 0.0419 1.1234 0.1494 0.191 Uiso calc PR 0.350(10) A 2
H H17F 0.1018 1.1179 0.0589 0.191 Uiso calc PR 0.350(10) A 2
C C18 0.6505(7) 1.1061(4) 0.0462(4) 0.0822(17) Uani d . 1 A .
H H18A 0.5828 1.1232 0.0057 0.099 Uiso calc R 1 . .
H H18B 0.6693 1.1601 0.0800 0.099 Uiso calc R 1 . .
C C19 0.7719(6) 1.0809(4) 0.0003(4) 0.0811(17) Uani d . 1 . .
H H19A 0.7537 1.0276 -0.0346 0.097 Uiso calc R 1 A .
H H19B 0.8403 1.0637 0.0402 0.097 Uiso calc R 1 . .
C C20 0.8236(8) 1.1589(5) -0.0545(5) 0.110(2) Uani d . 1 A .
H H20A 0.7520 1.1790 -0.0909 0.132 Uiso calc R 1 . .
H H20B 0.8465 1.2104 -0.0185 0.132 Uiso calc R 1 . .
C C21 0.9395(8) 1.1372(6) -0.1067(5) 0.131(3) Uani d . 1 . .
H H21A 1.0188 1.1411 -0.0735 0.197 Uiso calc R 1 A .
H H21B 0.9447 1.1804 -0.1522 0.197 Uiso calc R 1 . .
H H21C 0.9307 1.0758 -0.1287 0.197 Uiso calc R 1 . .

loop_
_atom_site_aniso_label
_atom_site_aniso_U_11
_atom_site_aniso_U_22
_atom_site_aniso_U_33
_atom_site_aniso_U_12
_atom_site_aniso_U_13
_atom_site_aniso_U_23
Sn1 0.0721(2) 0.05157(17) 0.05693(18) 0.00367(19) -0.00498(14) -0.0011(2)
Cl1 0.0716(10) 0.1423(15) 0.1053(12) 0.0123(11) -0.0282(9) -0.0046(11)
N1 0.058(2) 0.0482(18) 0.0403(19) 0.0012(16) -0.0024(18) -0.0085(16)
O1 0.090(3) 0.065(2) 0.075(2) 0.017(2) -0.019(2) -0.0294(17)
O2 0.088(3) 0.060(2) 0.059(2) -0.0046(19) -0.0222(18) 0.0044(16)
O3 0.128(3) 0.075(2) 0.056(2) -0.027(2) -0.030(2) -0.0001(19)
C1 0.064(3) 0.062(3) 0.052(2) -0.003(2) 0.004(2) -0.011(2)
C2 0.073(3) 0.069(3) 0.057(3) -0.004(3) 0.000(2) -0.026(2)
C3 0.067(3) 0.104(5) 0.048(2) -0.022(3) -0.003(2) -0.008(3)
C4 0.051(3) 0.084(4) 0.056(3) -0.003(2) -0.001(2) -0.001(3)
C5 0.061(3) 0.071(3) 0.054(3) 0.000(2) 0.002(2) -0.009(2)
C6 0.055(3) 0.058(3) 0.041(2) -0.006(2) 0.006(2) -0.009(2)
C7 0.061(3) 0.045(2) 0.044(2) -0.004(2) 0.005(2) -0.0067(18)
C8 0.061(3) 0.052(2) 0.047(2) -0.006(2) 0.001(2) -0.0088(19)
C9 0.075(3) 0.069(3) 0.046(3) -0.024(3) -0.013(2) 0.010(2)
C10 0.068(3) 0.050(2) 0.050(3) -0.008(2) -0.008(2) 0.0027(19)
C11 0.094(4) 0.077(3) 0.076(3) -0.009(3) 0.013(3) 0.012(3)
C12 0.090(4) 0.057(3) 0.079(4) -0.016(3) -0.002(3) -0.004(3)
C13 0.142(6) 0.089(4) 0.152(6) -0.018(5) 0.027(5) -0.046(5)
C14 0.088(4) 0.122(5) 0.116(5) 0.033(4) 0.019(4) -0.017(4)
C15 0.096(6) 0.147(9) 0.142(8) 0.004(6) 0.031(6) -0.001(7)
C16 0.120(7) 0.129(7) 0.114(8) 0.023(6) 0.012(6) 0.016(6)
C17 0.116(7) 0.133(6) 0.134(10) -0.002(6) -0.017(7) -0.006(7)
C14' 0.088(4) 0.122(5) 0.116(5) 0.033(4) 0.019(4) -0.017(4)
C15' 0.096(6) 0.147(9) 0.142(8) 0.004(6) 0.031(6) -0.001(7)
C16' 0.120(7) 0.129(7) 0.114(8) 0.023(6) 0.012(6) 0.016(6)
C17' 0.116(7) 0.133(6) 0.134(10) -0.002(6) -0.017(7) -0.006(7)
C18 0.111(5) 0.049(3) 0.087(4) -0.009(3) -0.004(4) 0.007(3)
C19 0.089(4) 0.072(4) 0.082(4) -0.006(3) -0.002(3) 0.002(3)
C20 0.122(6) 0.099(5) 0.108(5) -0.007(5) 0.022(5) 0.019(4)
C21 0.133(7) 0.132(7) 0.129(7) -0.015(5) 0.038(6) 0.016(5)

loop_
_atom_type_symbol
_atom_type_description
_atom_type_scat_dispersion_real
_atom_type_scat_dispersion_imag
_atom_type_scat_source
C C 0.0033 0.0016 'International Tables Vol C Tables 4.2.6.8 and 6.1.1.4'
H H 0.0000 0.0000 'International Tables Vol C Tables 4.2.6.8 and 6.1.1.4'
N N 0.0061 0.0033 'International Tables Vol C Tables 4.2.6.8 and 6.1.1.4'
O O 0.0106 0.0060 'International Tables Vol C Tables 4.2.6.8 and 6.1.1.4'
Cl Cl 0.1484 0.1585 'International Tables Vol C Tables 4.2.6.8 and 6.1.1.4'
Sn Sn -0.6537 1.4246 'International Tables Vol C Tables 4.2.6.8 and 6.1.1.4'

loop_
_geom_angle_atom_site_label_1
_geom_angle_atom_site_label_2
_geom_angle_atom_site_label_3
_geom_angle_site_symmetry_1
_geom_angle_site_symmetry_3
_geom_angle
_geom_angle_publ_flag
O1 Sn1 C14 . . 91.5(2) ?
O1 Sn1 C18 . . 97.4(2) ?
C14 Sn1 C18 . . 122.6(3) ?
O1 Sn1 O2 . . 158.65(13) ?
C14 Sn1 O2 . . 97.6(2) ?
C18 Sn1 O2 . . 93.9(2) ?
O1 Sn1 N1 . . 83.57(13) ?
C14 Sn1 N1 . . 121.7(2) ?
C18 Sn1 N1 . . 115.7(2) ?
O2 Sn1 N1 . . 75.21(13) ?
C7 N1 C8 . . 116.7(4) ?
C7 N1 Sn1 . . 126.7(3) ?
C8 N1 Sn1 . . 116.3(3) ?
C1 O1 Sn1 . . 132.3(3) ?
C9 O2 Sn1 . . 121.0(3) ?
O1 C1 C2 . . 119.6(4) ?
O1 C1 C6 . . 123.7(4) ?
C2 C1 C6 . . 116.7(5) ?
C3 C2 C1 . . 121.6(5) ?
C3 C2 H2 . . 119.2 ?
C1 C2 H2 . . 119.2 ?
C2 C3 C4 . . 120.1(5) ?
C2 C3 H3 . . 120.0 ?
C4 C3 H3 . . 120.0 ?
C5 C4 C3 . . 121.0(5) ?
C5 C4 Cl1 . . 120.7(4) ?
C3 C4 Cl1 . . 118.4(4) ?
C4 C5 C6 . . 119.6(5) ?
C4 C5 H5 . . 120.2 ?
C6 C5 H5 . . 120.2 ?
C5 C6 C1 . . 121.1(4) ?
C5 C6 C7 . . 116.1(4) ?
C1 C6 C7 . . 122.7(4) ?
N1 C7 C6 . . 127.7(4) ?
N1 C7 H7 . . 116.2 ?
C6 C7 H7 . . 116.2 ?
N1 C8 C9 . . 108.3(4) ?
N1 C8 C10 . . 110.1(3) ?
C9 C8 C10 . . 112.0(4) ?
N1 C8 H8 . . 108.8 ?
C9 C8 H8 . . 108.8 ?
C10 C8 H8 . . 108.8 ?
O3 C9 O2 . . 125.1(5) ?
O3 C9 C8 . . 117.4(5) ?
O2 C9 C8 . . 117.4(4) ?
C12 C10 C11 . . 110.7(4) ?
C12 C10 C8 . . 113.3(4) ?
C11 C10 C8 . . 112.4(4) ?
C12 C10 H10 . . 106.6 ?
C11 C10 H10 . . 106.6 ?
C8 C10 H10 . . 106.6 ?
C10 C11 H11A . . 109.5 ?
C10 C11 H11B . . 109.5 ?
H11A C11 H11B . . 109.5 ?
C10 C11 H11C . . 109.5 ?
H11A C11 H11C . . 109.5 ?
H11B C11 H11C . . 109.5 ?
C13 C12 C10 . . 115.4(5) ?
C13 C12 H12A . . 108.4 ?
C10 C12 H12A . . 108.4 ?
C13 C12 H12B . . 108.4 ?
C10 C12 H12B . . 108.4 ?
H12A C12 H12B . . 107.5 ?
C12 C13 H13A . . 109.5 ?
C12 C13 H13B . . 109.5 ?
H13A C13 H13B . . 109.5 ?
C12 C13 H13C . . 109.5 ?
H13A C13 H13C . . 109.5 ?
H13B C13 H13C . . 109.5 ?
C15 C14 Sn1 . . 106.6(5) ?
C15 C14 H14A . . 110.4 ?
Sn1 C14 H14A . . 110.4 ?
C15 C14 H14B . . 110.4 ?
Sn1 C14 H14B . . 110.4 ?
H14A C14 H14B . . 108.6 ?
C16 C15 C14 . . 115.0(9) ?
C16 C15 H15A . . 108.5 ?
C14 C15 H15A . . 108.5 ?
C16 C15 H15B . . 108.5 ?
C14 C15 H15B . . 108.5 ?
H15A C15 H15B . . 107.5 ?
C15 C16 C17 . . 112.4(10) ?
C15 C16 H16A . . 109.1 ?
C17 C16 H16A . . 109.1 ?
C15 C16 H16B . . 109.1 ?
C17 C16 H16B . . 109.1 ?
H16A C16 H16B . . 107.9 ?
C16 C17 H17A . . 109.5 ?
C16 C17 H17B . . 109.5 ?
H17A C17 H17B . . 109.5 ?
C16 C17 H17C . . 109.5 ?
H17A C17 H17C . . 109.5 ?
H17B C17 H17C . . 109.5 ?
C16' C15' H15C . . 110.8 ?
C16' C15' H15D . . 110.8 ?
H15C C15' H15D . . 108.9 ?
C17' C16' C15' . . 111.7(13) ?
C17' C16' H16C . . 109.3 ?
C15' C16' H16C . . 109.3 ?
C17' C16' H16D . . 109.3 ?
C15' C16' H16D . . 109.3 ?
H16C C16' H16D . . 107.9 ?
C16' C17' H17D . . 109.5 ?
C16' C17' H17E . . 109.5 ?
H17D C17' H17E . . 109.5 ?
C16' C17' H17F . . 109.5 ?
H17D C17' H17F . . 109.5 ?
H17E C17' H17F . . 109.5 ?
C19 C18 Sn1 . . 115.5(4) ?
C19 C18 H18A . . 108.4 ?
Sn1 C18 H18A . . 108.4 ?
C19 C18 H18B . . 108.4 ?
Sn1 C18 H18B . . 108.4 ?
H18A C18 H18B . . 107.5 ?
C18 C19 C20 . . 112.7(6) ?
C18 C19 H19A . . 109.0 ?
C20 C19 H19A . . 109.0 ?
C18 C19 H19B . . 109.0 ?
C20 C19 H19B . . 109.0 ?
H19A C19 H19B . . 107.8 ?
C21 C20 C19 . . 116.0(7) ?
C21 C20 H20A . . 108.3 ?
C19 C20 H20A . . 108.3 ?
C21 C20 H20B . . 108.3 ?
C19 C20 H20B . . 108.3 ?
H20A C20 H20B . . 107.4 ?
C20 C21 H21A . . 109.5 ?
C20 C21 H21B . . 109.5 ?
H21A C21 H21B . . 109.5 ?
C20 C21 H21C . . 109.5 ?
H21A C21 H21C . . 109.5 ?
H21B C21 H21C . . 109.5 ?

loop_
_geom_bond_atom_site_label_1
_geom_bond_atom_site_label_2
_geom_bond_site_symmetry_2
_geom_bond_distance
_geom_bond_publ_flag
Sn1 O1 . 2.083(3) y
Sn1 C14 . 2.100(6) y
Sn1 C18 . 2.110(6) y
Sn1 O2 . 2.130(3) y
Sn1 N1 . 2.169(3) y
Cl1 C4 . 1.745(5) ?
N1 C7 . 1.287(6) ?
N1 C8 . 1.481(5) ?
O1 C1 . 1.308(6) ?
O2 C9 . 1.271(6) ?
O3 C9 . 1.227(6) ?
C1 C2 . 1.406(6) ?
C1 C6 . 1.415(6) ?
C2 C3 . 1.362(7) ?
C2 H2 . 0.9300 ?
C3 C4 . 1.388(7) ?
C3 H3 . 0.9300 ?
C4 C5 . 1.355(7) ?
C5 C6 . 1.394(7) ?
C5 H5 . 0.9300 ?
C6 C7 . 1.454(6) ?
C7 H7 . 0.9300 ?
C8 C9 . 1.538(7) ?
C8 C10 . 1.548(6) ?
C8 H8 . 0.9800 ?
C10 C12 . 1.513(7) ?
C10 C11 . 1.523(7) ?
C10 H10 . 0.9800 ?
C11 H11A . 0.9600 ?
C11 H11B . 0.9600 ?
C11 H11C . 0.9600 ?
C12 C13 . 1.486(9) ?
C12 H12A . 0.9700 ?
C12 H12B . 0.9700 ?
C13 H13A . 0.9600 ?
C13 H13B . 0.9600 ?
C13 H13C . 0.9600 ?
C14 C15 . 1.526(9) ?
C14 H14A . 0.9700 ?
C14 H14B . 0.9700 ?
C15 C16 . 1.493(9) ?
C15 H15A . 0.9700 ?
C15 H15B . 0.9700 ?
C16 C17 . 1.500(9) ?
C16 H16A . 0.9700 ?
C16 H16B . 0.9700 ?
C17 H17A . 0.9600 ?
C17 H17B . 0.9600 ?
C17 H17C . 0.9600 ?
C15' C16' . 1.525(10) ?
C15' H15C . 0.9700 ?
C15' H15D . 0.9700 ?
C16' C17' . 1.518(10) ?
C16' H16C . 0.9700 ?
C16' H16D . 0.9700 ?
C17' H17D . 0.9600 ?
C17' H17E . 0.9600 ?
C17' H17F . 0.9600 ?
C18 C19 . 1.470(9) ?
C18 H18A . 0.9700 ?
C18 H18B . 0.9700 ?
C19 C20 . 1.520(9) ?
C19 H19A . 0.9700 ?
C19 H19B . 0.9700 ?
C20 C21 . 1.466(10) ?
C20 H20A . 0.9700 ?
C20 H20B . 0.9700 ?
C21 H21A . 0.9600 ?
C21 H21B . 0.9600 ?
C21 H21C . 0.9600 ?

loop_
_geom_torsion_atom_site_label_1
_geom_torsion_atom_site_label_2
_geom_torsion_atom_site_label_3
_geom_torsion_atom_site_label_4
_geom_torsion_site_symmetry_1
_geom_torsion_site_symmetry_2
_geom_torsion_site_symmetry_3
_geom_torsion_site_symmetry_4
_geom_torsion
_geom_torsion_publ_flag
O1 Sn1 N1 C7 . . . . -16.9(4) ?
C14 Sn1 N1 C7 . . . . -104.7(4) ?
C18 Sn1 N1 C7 . . . . 78.3(4) ?
O2 Sn1 N1 C7 . . . . 165.4(4) ?
O1 Sn1 N1 C8 . . . . 170.1(3) ?
C14 Sn1 N1 C8 . . . . 82.3(4) ?
C18 Sn1 N1 C8 . . . . -94.7(3) ?
O2 Sn1 N1 C8 . . . . -7.5(3) ?
C14 Sn1 O1 C1 . . . . 141.6(5) ?
C18 Sn1 O1 C1 . . . . -95.3(5) ?
O2 Sn1 O1 C1 . . . . 26.2(8) ?
N1 Sn1 O1 C1 . . . . 19.9(5) ?
O1 Sn1 O2 C9 . . . . -7.7(7) ?
C14 Sn1 O2 C9 . . . . -122.1(4) ?
C18 Sn1 O2 C9 . . . . 114.3(4) ?
N1 Sn1 O2 C9 . . . . -1.2(4) ?
Sn1 O1 C1 C2 . . . . 167.9(4) ?
Sn1 O1 C1 C6 . . . . -14.7(7) ?
O1 C1 C2 C3 . . . . 176.5(5) ?
C6 C1 C2 C3 . . . . -1.0(7) ?
C1 C2 C3 C4 . . . . 0.5(8) ?
C2 C3 C4 C5 . . . . 0.8(8) ?
C2 C3 C4 Cl1 . . . . -180.0(4) ?
C3 C4 C5 C6 . . . . -1.4(8) ?
Cl1 C4 C5 C6 . . . . 179.3(4) ?
C4 C5 C6 C1 . . . . 0.9(7) ?
C4 C5 C6 C7 . . . . -174.8(4) ?
O1 C1 C6 C5 . . . . -177.1(5) ?
C2 C1 C6 C5 . . . . 0.3(7) ?
O1 C1 C6 C7 . . . . -1.7(7) ?
C2 C1 C6 C7 . . . . 175.7(4) ?
C8 N1 C7 C6 . . . . -176.7(4) ?
Sn1 N1 C7 C6 . . . . 10.4(7) ?
C5 C6 C7 N1 . . . . 178.8(4) ?
C1 C6 C7 N1 . . . . 3.1(7) ?
C7 N1 C8 C9 . . . . -160.3(4) ?
Sn1 N1 C8 C9 . . . . 13.4(4) ?
C7 N1 C8 C10 . . . . 77.0(5) ?
Sn1 N1 C8 C10 . . . . -109.4(4) ?
Sn1 O2 C9 O3 . . . . -170.9(4) ?
Sn1 O2 C9 C8 . . . . 9.5(6) ?
N1 C8 C9 O3 . . . . 165.7(4) ?
C10 C8 C9 O3 . . . . -72.6(6) ?
N1 C8 C9 O2 . . . . -14.7(6) ?
C10 C8 C9 O2 . . . . 107.0(5) ?
N1 C8 C10 C12 . . . . -167.2(4) ?
C9 C8 C10 C12 . . . . 72.2(5) ?
N1 C8 C10 C11 . . . . 66.3(5) ?
C9 C8 C10 C11 . . . . -54.2(5) ?
C11 C10 C12 C13 . . . . -175.4(6) ?
C8 C10 C12 C13 . . . . 57.3(7) ?
O1 Sn1 C14 C15 . . . . 144.2(8) ?
C18 Sn1 C14 C15 . . . . 44.4(9) ?
O2 Sn1 C14 C15 . . . . -55.1(8) ?
N1 Sn1 C14 C15 . . . . -132.4(8) ?
Sn1 C14 C15 C16 . . . . -163.9(11) ?
C14 C15 C16 C17 . . . . -157.9(12) ?
O1 Sn1 C18 C19 . . . . 79.1(5) ?
C14 Sn1 C18 C19 . . . . 175.7(4) ?
O2 Sn1 C18 C19 . . . . -82.8(5) ?
N1 Sn1 C18 C19 . . . . -7.3(5) ?
Sn1 C18 C19 C20 . . . . -179.5(5) ?
C18 C19 C20 C21 . . . . -176.0(6) ?
